data_4510488
loop_
_publ_author_name
'Negrier, P.'
'Barrio, M.'
'Romanini, M.'
'Tamarit, J. Ll.'
'Mondieig, D.'
'Krivchikov, A. I.'
'Kepinski, L.'
'Jezowski, A.'
'Szewczyk, D.'

_publ_section_title
;
 Polymorphism of 2-Adamantanone
;
_journal_issue 5
_journal_name_full 'Crystal Growth &amp; Design'
_journal_page_first 2626
_journal_paper_doi 10.1021/cg500313m
_journal_volume 14
_journal_year 2014
_chemical_formula_sum 'C10 H14 O'
_chemical_formula_weight 150.21
_space_group_IT_number 14
_symmetry_cell_setting monoclinic
_symmetry_Int_Tables_number 14
_symmetry_space_group_name_Hall '-P 2ybc'
_symmetry_space_group_name_H-M 'P 1 21/c 1'
_audit_creation_date 2014-02-08
_audit_creation_method 'Materials Studio'
_cell_angle_alpha 90.0000
_cell_angle_beta 118.869(11)
_cell_angle_gamma 90.0000
_cell_formula_units_Z 4
_cell_length_a 6.5920(17)
_cell_length_b 11.118(3)
_cell_length_c 12.589(3)
_cell_measurement_temperature 190
_cell_volume 808.0(4)
_diffrn_ambient_temperature 190
_diffrn_measurement_device_type 'Inel CPS120'
_diffrn_radiation_monochromator graphite
_diffrn_radiation_source 'fine-focus sealed tube'
_diffrn_radiation_type CuK\a~1~
_diffrn_radiation_wavelength 1.540562
_exptl_crystal_density_diffrn 1.235
_cod_data_source_file cg500313m_si_001.cif
_cod_data_source_block OneMono190K
_cod_depositor_comments 'Adding full bibliography for 4510488--4510489.cif.'
_cod_original_sg_symbol_H-M P21/C
_cod_database_code 4510488

loop_
_symmetry_equiv_pos_as_xyz
x,y,z
-x,1/2+y,1/2-z
-x,-y,-z
x,1/2-y,1/2+z

loop_
_atom_site_label
_atom_site_type_symbol
_atom_site_fract_x
_atom_site_fract_y
_atom_site_fract_z
_atom_site_U_iso_or_equiv
_atom_site_adp_type
_atom_site_occupancy
C1 C 0.10252(94) 0.12616(36) 0.32568(40) 0.05000 Uiso 1.00
O1 O -0.00452(124) 0.09174(54) 0.37576(56) 0.05000 Uiso 0.25
H11 H -0.07649(100) 0.09114(41) 0.28197(54) 0.05000 Uiso 0.75
H12 H 0.16507(120) 0.12365(54) 0.42437(42) 0.05000 Uiso 0.75
C2 C 0.50638(83) 0.09481(29) 0.35785(39) 0.05000 Uiso 1.00
O2 O 0.67514(96) 0.03903(40) 0.42999(53) 0.05000 Uiso 0.25
H21 H 0.61958(81) 0.03711(31) 0.33741(56) 0.05000 Uiso 0.75
H22 H 0.57748(102) 0.09164(45) 0.45722(38) 0.05000 Uiso 0.75
C3 C 0.35536(77) 0.30458(29) 0.34859(39) 0.05000 Uiso 1.00
O3 O 0.42149(80) 0.39130(40) 0.41530(55) 0.05000 Uiso 0.50
H31 H 0.42326(85) 0.30585(47) 0.44776(40) 0.05000 Uiso 0.50
H32 H 0.35928(87) 0.39865(25) 0.32145(56) 0.05000 Uiso 0.50
C4 C 0.50954(78) 0.22499(26) 0.31642(37) 0.05000 Uiso 1.00
H4 H 0.68893(80) 0.25965(34) 0.36265(51) 0.05000 Uiso 1.00
C5 C 0.41530(101) 0.22695(38) 0.17801(40) 0.05000 Uiso 1.00
H51 H 0.52656(109) 0.17204(50) 0.15377(52) 0.05000 Uiso 1.00
H52 H 0.42048(127) 0.31938(45) 0.14726(52) 0.05000 Uiso 1.00
C6 C 0.16496(95) 0.17861(41) 0.11328(28) 0.05000 Uiso 1.00
H6 H 0.09772(121) 0.18008(61) 0.01412(29) 0.05000 Uiso 1.00
C7 C 0.01143(87) 0.25829(33) 0.14584(38) 0.05000 Uiso 1.00
H71 H 0.00808(109) 0.35139(38) 0.11441(50) 0.05000 Uiso 1.00
H72 H -0.16950(84) 0.22607(42) 0.09832(46) 0.05000 Uiso 1.00
C8 C 0.10491(77) 0.25639(30) 0.28419(40) 0.05000 Uiso 1.00
H8 H -0.00531(80) 0.31354(40) 0.30734(57) 0.05000 Uiso 1.00
C9 C 0.25623(88) 0.04622(24) 0.29347(41) 0.05000 Uiso 1.00
H9 H 0.25430(110) -0.04706(28) 0.32326(58) 0.05000 Uiso 1.00
C10 C 0.16246(79) 0.04852(32) 0.15510(40) 0.05000 Uiso 1.00
H101 H 0.26838(83) -0.01016(41) 0.13037(53) 0.05000 Uiso 1.00
H102 H -0.01528(79) 0.01186(39) 0.10778(49) 0.05000 Uiso 1.00

loop_
_geom_angle_atom_site_label_1
_geom_angle_atom_site_label_2
_geom_angle_atom_site_label_3
_geom_angle
_geom_angle_publ_flag
C3 O3 H32 57.9(4) no
H31 O3 H32 116.2(6) no
C3 O3 H31 58.3(4) no
C8 C1 C9 109.7(4) no
O1 C1 C8 125.2(5) yes
O1 C1 C9 125.1(5) yes
O2 C2 C9 125.2(4) yes
C4 C2 C9 109.7(4) no
O2 C2 C4 125.2(5) yes
O3 C3 C4 125.2(5) yes
O3 C3 C8 125.2(5) yes
C4 C3 C8 109.7(3) no
C3 C4 C5 109.4(4) no
C2 C4 C3 109.4(4) no
C2 C4 C5 109.4(3) no
C4 C5 C6 109.7(5) no
C5 C6 C7 109.4(4) no
C5 C6 C10 109.4(4) no
C7 C6 C10 109.4(4) no
C6 C7 C8 109.7(4) no
C3 C8 C7 109.4(4) no
C1 C8 C3 109.4(4) no
C1 C8 C7 109.4(3) no
C1 C9 C2 109.4(3) no
C1 C9 C10 109.4(4) no
C2 C9 C10 109.4(4) no
C6 C10 C9 109.7(3) no
C8 C1 H11 110.3(5) no
C8 C1 H12 110.2(5) no
C9 C1 H11 110.2(5) no
C9 C1 H12 110.2(6) no
H11 C1 H12 106.3(7) no
C4 C2 H21 110.2(5) no
C4 C2 H22 110.3(4) no
C9 C2 H21 110.2(4) no
C9 C2 H22 110.2(6) no
H21 C2 H22 106.3(6) no
O3 C3 H31 52.6(4) no
O3 C3 H32 53.6(4) no
C4 C3 H31 110.2(5) no
C4 C3 H32 110.2(6) no
C8 C3 H31 110.2(5) no
C8 C3 H32 110.2(5) no
H31 C3 H32 106.2(5) no
C2 C4 H4 109.6(4) no
C3 C4 H4 109.5(4) no
C5 C4 H4 109.6(5) no
C4 C5 H51 110.2(5) no
C4 C5 H52 110.2(4) no
C6 C5 H51 110.2(5) no
C6 C5 H52 110.2(6) no
H51 C5 H52 106.4(8) no
C5 C6 H6 109.6(6) no
C7 C6 H6 109.5(6) no
C10 C6 H6 109.6(5) no
C6 C7 H71 110.2(6) no
C6 C7 H72 110.2(4) no
C8 C7 H71 110.2(4) no
C8 C7 H72 110.2(5) no
H71 C7 H72 106.3(6) no
C1 C8 H8 109.6(5) no
C3 C8 H8 109.6(4) no
C7 C8 H8 109.6(5) no
C1 C9 H9 109.6(6) no
C2 C9 H9 109.6(6) no
C10 C9 H9 109.6(4) no
C6 C10 H101 110.2(5) no
C6 C10 H102 110.2(5) no
C9 C10 H101 110.2(5) no
C9 C10 H102 110.2(5) no
H101 C10 H102 106.3(5) no

loop_
_geom_bond_atom_site_label_1
_geom_bond_atom_site_label_2
_geom_bond_distance
_geom_bond_publ_flag
O1 C1 1.213(10) yes
O2 C2 1.213(8 yes
O3 C3 1.213(6) yes
O3 H31 1.032(7) no
O3 H32 1.050(9) no
C1 C9 1.542(8) no
C1 C8 1.542(6) no
C2 C9 1.542(8) no
C2 C4 1.542(5) no
C3 C4 1.542(7) no
C3 C8 1.542(7) no
C4 C5 1.542(6) no
C5 C6 1.542(9) no
C6 C10 1.542(6) no
C6 C7 1.542(8) no
C7 C8 1.542(6) no
C9 C10 1.542(6) no
C1 H11 1.105(9) no
C1 H12 1.105(6) no
C2 H21 1.105(8) no
C2 H22 1.104(6) no
C3 H31 1.105(6) no
C3 H32 1.105(5) no
C4 H4 1.105(8) no
C5 H51 1.105(9) no
C5 H52 1.104(7) no
C6 H6 1.105(5) no
C7 H71 1.105(6) no
C7 H72 1.104(8) no
C8 H8 1.104(8) no
C9 H9 1.105(5) no
C10 H101 1.104(7) no
C10 H102 1.105(8) no

loop_
_geom_contact_atom_site_label_1
_geom_contact_atom_site_label_2
_geom_contact_distance
_geom_contact_site_symmetry_2
_geom_contact_publ_flag
O1 O2 2.771(9) 3_656 no
O1 O2 2.581(11) 1_455 no
O1 C2 3.122(10) 1_455 no
O1 C4 3.272(10) 1_455 no
O2 C1 3.260(7) 3_656 no
O2 C7 3.400(7) 4_655 no
O1 H4 2.698(9) 1_455 no
O1 H71 2.675(7) 2_545 no
O2 H52 2.591(6) 2_645 no
O2 H71 2.602(8) 4_655 no
O3 H102 2.881(8) 2_555 no
O3 H101 2.616(8) 2_655 no
O3 H51 2.825(8) 4_555 no
O3 H72 2.878(8) 4_655 no
C1 C5 3.559(9) . no
C2 C7 3.559(7) . no
C3 C10 3.559(5) . no
C10 C10 3.595(6) 3_555 no
C5 H31 2.947(7) 4_554 no
C7 H9 2.925(8) 2_555 no
C8 H9 3.019(7) 2_555 no
C8 H6 3.002(7) 4_555 no
C9 H8 3.002(6) 2_545 no
C10 H8 2.932(6) 2_545 no
C10 H102 3.041(7) 3_555 no
H4 H101 2.571(6) 2_655 no
H4 H8 2.503(9) 1_655 no
H4 H6 2.527(9) 4_655 no
H6 H12 2.591(9) 4_554 no
H6 H102 2.530(8) 3_555 no
H6 H8 2.353(8) 4_554 no
H8 H9 2.279(8) 2_555 no
H8 H102 2.426(7) 2_555 no
H9 H52 2.484(10) 2_645 no
H9 H71 2.488(10) 2_545 no
H9 H22 2.480(8) 3_656 no
H11 H102 2.569(8) . no
H11 H51 2.486(9) 1_455 no
H11 H72 2.571(7) . no
H11 H21 2.492(9) 1_455 no
H12 H22 2.570(11) . no
H12 H52 2.559(7) 4_555 no
H21 H51 2.569(8) . no
H21 H52 2.452(6) 2_645 no
H21 H101 2.569(9) . no
H31 H51 2.355(7) 4_555 no
H31 H72 2.452(8) 4_655 no
H32 H101 2.446(9) 2_655 no
H32 H52 2.570(9) . no
H32 H71 2.570(9) . no
H51 H72 2.493(10) 1_655 no
H51 H101 2.570(8) . no
H52 H71 2.569(12) . no
H72 H102 2.569(7) . no

loop_
_geom_torsion_atom_site_label_1
_geom_torsion_atom_site_label_2
_geom_torsion_atom_site_label_3
_geom_torsion_atom_site_label_4
_geom_torsion
_geom_torsion_publ_flag
C9 C1 C8 C3 -59.9(5) no
C9 C1 C8 C7 59.9(6) no
C8 C1 C9 C2 59.9(4) no
C8 C1 C9 C10 -59.9(5) no
C9 C2 C4 C3 59.9(5) no
C9 C2 C4 C5 -59.9(6) no
C4 C2 C9 C1 -59.9(5) no
C4 C2 C9 C10 59.9(4) no
O3 C3 C4 C2 119.5(5) no
O3 C3 C4 C5 -120.7(5) no
C8 C3 C4 C2 -59.9(4) no
C8 C3 C4 C5 59.9(5) no
O3 C3 C8 C1 -119.5(5) no
O3 C3 C8 C7 120.8(5) no
C4 C3 C8 C1 59.9(5) no
C4 C3 C8 C7 -59.9(4) no
C2 C4 C5 C6 59.9(6) no
C3 C4 C5 C6 -59.9(4) no
C4 C5 C6 C7 59.9(4) no
C4 C5 C6 C10 -59.9(5) no
C5 C6 C7 C8 -59.9(5) no
C10 C6 C7 C8 59.9(5) no
C5 C6 C10 C9 59.9(6) no
C7 C6 C10 C9 -59.9(5) no
C6 C7 C8 C1 -59.9(6) no
C6 C7 C8 C3 59.9(4) no
C1 C9 C10 C6 59.8(6) no
C2 C9 C10 C6 -59.9(5) no
